data_7012790
loop_
_publ_author_name
'Michael J. Hudson'
'Michael G. B. Drew'
'Mark R. StJ. Foreman'
'Cl\'ement Hill'
'Nathalie Huet'
'Charles Madic'
'Tristan G. A. Youngs'

_publ_section_title
;
 The coordination chemistry of 1,2,4-triazinyl bipyridines with
 lanthanide(III) elements -- implications for the partitioning of
 americium(III)
;
_journal_issue 9
_journal_name_full 'Dalton Trans.'
_journal_page_first 1675
_journal_page_last 1685
_journal_paper_doi 10.1039/b301178j
_journal_year 2003
_chemical_formula_sum 'C15 H15 N8 O11 Y'
_chemical_formula_weight 572.26
_chemical_name_systematic
; 
? 
;
_space_group_IT_number 2
_symmetry_cell_setting triclinic
_symmetry_space_group_name_Hall '-P 1'
_symmetry_space_group_name_H-M 'P -1'
_atom_sites_solution_hydrogens geom
_atom_sites_solution_primary direct
_atom_sites_solution_secondary difmap
_audit_creation_method SHELXL-97
_cell_angle_alpha 104.701(10)
_cell_angle_beta 98.626(10)
_cell_angle_gamma 107.551(10)
_cell_formula_units_Z 2
_cell_length_a 9.212(11)
_cell_length_b 10.887(14)
_cell_length_c 12.361(14)
_cell_measurement_temperature 293(2)
_cell_volume 1108(2)
_computing_cell_refinement XDS
_computing_data_collection 'XDS (Kabsch, 1991)'
_computing_data_reduction XDS
_computing_molecular_graphics PLATON(Spek,1994)
_computing_structure_refinement 'SHELXL-93 (Sheldrick, 1993)'
_computing_structure_solution 'SHELXS-86 (Sheldrick, 1990)'
_diffrn_ambient_temperature 293(2)
_diffrn_measurement_device 'Marresearch Image Plate'
_diffrn_measurement_method '95 frames at 2^o intervals, counting time 2 min.'
_diffrn_radiation_monochromator graphite
_diffrn_radiation_source 'fine-focus sealed tube'
_diffrn_radiation_type MoK\a
_diffrn_radiation_wavelength 0.71073
_diffrn_reflns_av_R_equivalents 0.0000
_diffrn_reflns_av_sigmaI/netI 0.0515
_diffrn_reflns_limit_h_max 10
_diffrn_reflns_limit_h_min 0
_diffrn_reflns_limit_k_max 12
_diffrn_reflns_limit_k_min -13
_diffrn_reflns_limit_l_max 14
_diffrn_reflns_limit_l_min -15
_diffrn_reflns_number 3745
_diffrn_reflns_theta_max 26.14
_diffrn_reflns_theta_min 1.76
_exptl_absorpt_coefficient_mu 2.706
_exptl_absorpt_correction_T_max 1.000
_exptl_absorpt_correction_T_min 0.452
_exptl_absorpt_correction_type DIFABS
_exptl_crystal_colour yellow
_exptl_crystal_density_diffrn 1.715
_exptl_crystal_density_method 'not measured'
_exptl_crystal_description parallelopiped
_exptl_crystal_F_000 576
_exptl_crystal_size_max 0.30
_exptl_crystal_size_mid 0.25
_exptl_crystal_size_min 0.15
_refine_diff_density_max 0.834
_refine_diff_density_min -1.549
_refine_diff_density_rms 0.128
_refine_ls_extinction_method none
_refine_ls_goodness_of_fit_ref 1.005
_refine_ls_hydrogen_treatment mixed
_refine_ls_matrix_type full
_refine_ls_number_parameters 326
_refine_ls_number_reflns 3745
_refine_ls_number_restraints 2
_refine_ls_restrained_S_all 1.005
_refine_ls_R_factor_all 0.1118
_refine_ls_R_factor_gt 0.0766
_refine_ls_shift/su_max 0.002
_refine_ls_shift/su_mean 0.000
_refine_ls_structure_factor_coef Fsqd
_refine_ls_weighting_details 'w=1/[\s^2^(Fo^2^)+(0.1528P)^2^+2.1748P] where P=(Fo^2^+2Fc^2^)/3'
_refine_ls_weighting_scheme calc
_refine_ls_wR_factor_gt 0.1981
_refine_ls_wR_factor_ref 0.2226
_reflns_number_gt 2830
_reflns_number_total 3745
_reflns_threshold_expression >2sigma(I)
_cod_data_source_file b301178j.txt
_cod_data_source_block 7
_cod_depositor_comments
;
The following automatic conversions were performed:

'_refine_ls_weighting_scheme' value 'calc
w=1/[\s^2^(Fo^2^)+(0.1528P)^2^+2.1748P] where P=(Fo^2^+2Fc^2^)/3' was
changed to 'calc'. New tag '_refine_ls_weighting_details' was
created. The value of the new tag was set to
'w=1/[\s^2^(Fo^2^)+(0.1528P)^2^+2.1748P] where P=(Fo^2^+2Fc^2^)/3'.

Automatic conversion script
Id: cif_fix_values 3143 2015-03-26 13:38:13Z robertas 
;
_cod_original_sg_symbol_H-M P-1
_cod_database_code 7012790

loop_
_symmetry_equiv_pos_as_xyz
'x, y, z'
'-x, -y, -z'

loop_
_atom_site_label
_atom_site_type_symbol
_atom_site_fract_x
_atom_site_fract_y
_atom_site_fract_z
_atom_site_U_iso_or_equiv
_atom_site_adp_type
_atom_site_occupancy
_atom_site_calc_flag
_atom_site_refinement_flags
_atom_site_disorder_assembly
_atom_site_disorder_group
Y1 Y 0.13085(8) 0.31946(7) 0.22138(5) 0.0372(3) Uani 1 d . . .
N11 N 0.3106(7) 0.1985(6) 0.1611(5) 0.0411(13) Uani 1 d . . .
C12 C 0.2766(10) 0.0682(8) 0.1499(7) 0.0509(19) Uani 1 d . . .
H12 H 0.1755 0.0185 0.1511 0.061 Uiso 1 calc R . .
C13 C 0.3807(11) 0.0018(9) 0.1365(7) 0.056(2) Uani 1 d . . .
H13 H 0.3531 -0.0896 0.1308 0.068 Uiso 1 calc R . .
C14 C 0.5280(11) 0.0768(9) 0.1318(7) 0.055(2) Uani 1 d . . .
H14 H 0.6035 0.0365 0.1257 0.067 Uiso 1 calc R . .
C15 C 0.5651(10) 0.2087(9) 0.1360(6) 0.0521(19) Uani 1 d . . .
H15 H 0.6629 0.2576 0.1285 0.063 Uiso 1 calc R . .
C16 C 0.4527(8) 0.2688(8) 0.1517(5) 0.0420(16) Uani 1 d . . .
C22 C 0.4898(9) 0.4127(8) 0.1641(6) 0.0412(16) Uani 1 d . . .
N21 N 0.3862(7) 0.4682(6) 0.2048(5) 0.0407(14) Uani 1 d . . .
C23 C 0.6208(10) 0.4929(10) 0.1387(7) 0.059(2) Uani 1 d . . .
H23 H 0.6897 0.4543 0.1091 0.070 Uiso 1 calc R . .
C24 C 0.6488(11) 0.6271(10) 0.1569(8) 0.061(2) Uani 1 d . . .
H24 H 0.7345 0.6793 0.1370 0.073 Uiso 1 calc R . .
C25 C 0.5524(10) 0.6850(9) 0.2038(7) 0.055(2) Uani 1 d . . .
H25 H 0.5729 0.7777 0.2202 0.066 Uiso 1 calc R . .
C26 C 0.4217(9) 0.6013(8) 0.2268(6) 0.0418(16) Uani 1 d . . .
C32 C 0.3116(9) 0.6580(7) 0.2790(6) 0.0408(16) Uani 1 d . . .
N33 N 0.3493(8) 0.7936(7) 0.3179(6) 0.0489(16) Uani 1 d . . .
C34 C 0.2502(10) 0.8389(8) 0.3659(6) 0.0494(19) Uani 1 d . . .
C35 C 0.1053(10) 0.7464(8) 0.3691(6) 0.0451(17) Uani 1 d . . .
N36 N 0.0757(8) 0.6145(7) 0.3301(5) 0.0477(15) Uani 1 d . . .
N31 N 0.1826(7) 0.5686(6) 0.2855(5) 0.0406(13) Uani 1 d . . .
C300 C 0.2931(15) 0.9865(9) 0.4227(9) 0.076(3) Uani 1 d . . .
H30A H 0.3899 1.0349 0.4078 0.091 Uiso 1 calc R . .
H30B H 0.3057 1.0047 0.5044 0.091 Uiso 1 calc R . .
H30C H 0.2115 1.0155 0.3927 0.091 Uiso 1 calc R . .
C350 C -0.0178(14) 0.7891(11) 0.4164(8) 0.073(3) Uani 1 d . . .
H35A H -0.1026 0.7102 0.4137 0.087 Uiso 1 calc R . .
H35B H -0.0567 0.8374 0.3711 0.087 Uiso 1 calc R . .
H35C H 0.0265 0.8471 0.4949 0.087 Uiso 1 calc R . .
O54 O -0.1726(10) -0.0512(8) 0.1998(8) 0.093(3) Uani 1 d . . .
O52 O -0.0841(8) 0.1047(6) 0.1220(5) 0.0658(17) Uani 1 d . . .
N53 N -0.0758(9) 0.0542(7) 0.2023(7) 0.0596(19) Uani 1 d . . .
N63 N -0.0213(9) 0.3263(8) 0.0048(6) 0.060(2) Uani 1 d . . .
O64 O -0.0908(10) 0.3181(10) -0.0896(6) 0.101(3) Uani 1 d . . .
O62 O -0.0683(8) 0.3604(7) 0.0951(6) 0.0634(16) Uani 1 d . . .
O200 O -0.0360(7) 0.3602(6) 0.3349(5) 0.0588(15) Uani 1 d . . .
O61 O 0.1031(7) 0.3010(8) 0.0206(5) 0.0670(17) Uani 1 d . . .
O51 O 0.0405(7) 0.1232(6) 0.2894(5) 0.0548(14) Uani 1 d . . .
N43 N 0.3516(8) 0.6889(7) 0.5767(5) 0.0476(16) Uani 1 d . . .
O41 O 0.2925(8) 0.5750(6) 0.5875(5) 0.0629(16) Uani 1 d . . .
O42 O 0.4707(8) 0.7143(7) 0.5425(6) 0.0691(17) Uani 1 d . . .
O44 O 0.2846(7) 0.7734(6) 0.5995(5) 0.0554(14) Uani 1 d . . .
O100 O 0.2973(7) 0.3770(6) 0.4016(4) 0.0486(13) Uani 1 d D . .
H1 H 0.387(5) 0.360(8) 0.413(6) 0.04(2) Uiso 1 d D . .
H2 H 0.297(11) 0.449(6) 0.459(5) 0.06(3) Uiso 1 d D . .

loop_
_atom_site_aniso_label
_atom_site_aniso_U_11
_atom_site_aniso_U_22
_atom_site_aniso_U_33
_atom_site_aniso_U_23
_atom_site_aniso_U_13
_atom_site_aniso_U_12
Y1 0.0351(4) 0.0384(4) 0.0386(4) 0.0127(3) 0.0089(3) 0.0133(3)
N11 0.036(3) 0.040(4) 0.045(3) 0.011(3) 0.011(2) 0.013(3)
C12 0.050(5) 0.041(5) 0.062(5) 0.016(4) 0.021(4) 0.014(4)
C13 0.064(6) 0.047(5) 0.057(5) 0.009(4) 0.023(4) 0.020(4)
C14 0.060(6) 0.058(6) 0.053(5) 0.010(4) 0.014(4) 0.034(4)
C15 0.040(4) 0.065(6) 0.045(4) 0.007(4) 0.011(3) 0.019(4)
C16 0.038(4) 0.049(5) 0.029(3) 0.004(3) 0.004(3) 0.010(3)
C22 0.039(4) 0.042(4) 0.036(3) 0.007(3) 0.007(3) 0.012(3)
N21 0.045(4) 0.037(3) 0.035(3) 0.011(2) 0.005(2) 0.011(3)
C23 0.048(5) 0.067(6) 0.061(5) 0.025(4) 0.020(4) 0.014(4)
C24 0.052(5) 0.059(6) 0.064(5) 0.022(4) 0.025(4) 0.004(4)
C25 0.053(5) 0.044(5) 0.062(5) 0.020(4) 0.016(4) 0.003(4)
C26 0.044(4) 0.039(4) 0.038(4) 0.011(3) 0.008(3) 0.011(3)
C32 0.045(4) 0.036(4) 0.037(3) 0.014(3) 0.002(3) 0.011(3)
N33 0.052(4) 0.039(4) 0.051(4) 0.013(3) 0.006(3) 0.012(3)
C34 0.063(5) 0.042(4) 0.040(4) 0.014(3) 0.000(3) 0.021(4)
C35 0.055(5) 0.045(4) 0.041(4) 0.013(3) 0.008(3) 0.026(4)
N36 0.053(4) 0.049(4) 0.045(3) 0.015(3) 0.012(3) 0.025(3)
N31 0.040(3) 0.042(4) 0.040(3) 0.012(3) 0.010(2) 0.017(3)
C300 0.097(8) 0.040(5) 0.078(6) 0.010(4) -0.001(5) 0.024(5)
C350 0.101(9) 0.061(6) 0.060(5) 0.010(5) 0.020(5) 0.042(6)
O54 0.074(5) 0.056(5) 0.153(8) 0.049(5) 0.037(5) 0.010(4)
O52 0.059(4) 0.054(4) 0.069(4) 0.023(3) -0.005(3) 0.006(3)
N53 0.053(5) 0.042(4) 0.085(5) 0.022(4) 0.020(4) 0.014(3)
N63 0.047(4) 0.062(5) 0.057(4) 0.028(4) -0.006(3) 0.003(3)
O64 0.099(6) 0.127(7) 0.064(4) 0.052(5) -0.015(4) 0.020(5)
O62 0.059(4) 0.063(4) 0.067(4) 0.021(3) 0.005(3) 0.025(3)
O200 0.063(4) 0.055(4) 0.079(4) 0.027(3) 0.045(3) 0.032(3)
O61 0.050(4) 0.099(5) 0.052(3) 0.029(3) 0.016(3) 0.022(3)
O51 0.057(4) 0.051(3) 0.063(3) 0.023(3) 0.023(3) 0.020(3)
N43 0.048(4) 0.052(4) 0.038(3) 0.011(3) 0.011(3) 0.013(3)
O41 0.078(5) 0.048(4) 0.070(4) 0.015(3) 0.035(3) 0.026(3)
O42 0.061(4) 0.075(5) 0.088(5) 0.040(4) 0.029(3) 0.029(3)
O44 0.061(4) 0.050(3) 0.061(3) 0.017(3) 0.020(3) 0.027(3)
O100 0.047(3) 0.054(3) 0.043(3) 0.005(2) 0.006(2) 0.025(3)

loop_
_atom_type_symbol
_atom_type_description
_atom_type_scat_dispersion_real
_atom_type_scat_dispersion_imag
_atom_type_scat_source
C C 0.0033 0.0016 'International Tables Vol C Tables 4.2.6.8 and 6.1.1.4'
H H 0.0000 0.0000 'International Tables Vol C Tables 4.2.6.8 and 6.1.1.4'
N N 0.0061 0.0033 'International Tables Vol C Tables 4.2.6.8 and 6.1.1.4'
O O 0.0106 0.0060 'International Tables Vol C Tables 4.2.6.8 and 6.1.1.4'
Y Y -2.7962 3.5667 'International Tables Vol C Tables 4.2.6.8 and 6.1.1.4'

loop_
_geom_angle_atom_site_label_1
_geom_angle_atom_site_label_2
_geom_angle_atom_site_label_3
_geom_angle
_geom_angle_site_symmetry_1
_geom_angle_site_symmetry_3
_geom_angle_publ_flag
O200 Y1 O100 80.8(2) . . ?
O200 Y1 O61 128.0(2) . . ?
O100 Y1 O61 148.0(2) . . ?
O200 Y1 O52 84.1(3) . . ?
O100 Y1 O52 126.0(2) . . ?
O61 Y1 O52 76.1(2) . . ?
O200 Y1 O62 76.4(3) . . ?
O100 Y1 O62 149.6(2) . . ?
O61 Y1 O62 51.9(2) . . ?
O52 Y1 O62 71.5(2) . . ?
O200 Y1 O51 72.8(2) . . ?
O100 Y1 O51 74.1(2) . . ?
O61 Y1 O51 123.3(2) . . ?
O52 Y1 O51 51.9(2) . . ?
O62 Y1 O51 116.9(2) . . ?
O200 Y1 N31 71.7(2) . . ?
O100 Y1 N31 81.6(2) . . ?
O61 Y1 N31 94.2(2) . . ?
O52 Y1 N31 140.2(2) . . ?
O62 Y1 N31 72.4(2) . . ?
O51 Y1 N31 139.4(2) . . ?
O200 Y1 N11 150.3(2) . . ?
O100 Y1 N11 81.7(2) . . ?
O61 Y1 N11 76.4(2) . . ?
O52 Y1 N11 86.9(2) . . ?
O62 Y1 N11 127.0(2) . . ?
O51 Y1 N11 79.4(2) . . ?
N31 Y1 N11 128.8(2) . . ?
O200 Y1 N21 132.2(2) . . ?
O100 Y1 N21 76.5(2) . . ?
O61 Y1 N21 73.3(2) . . ?
O52 Y1 N21 142.5(2) . . ?
O62 Y1 N21 104.6(2) . . ?
O51 Y1 N21 136.7(2) . . ?
N31 Y1 N21 63.8(2) . . ?
N11 Y1 N21 65.3(2) . . ?
O200 Y1 N63 102.3(3) . . ?
O100 Y1 N63 163.5(2) . . ?
O61 Y1 N63 25.8(2) . . ?
O52 Y1 N63 70.5(2) . . ?
O62 Y1 N63 26.2(2) . . ?
O51 Y1 N63 122.4(2) . . ?
N31 Y1 N63 84.1(2) . . ?
N11 Y1 N63 101.3(2) . . ?
N21 Y1 N63 89.9(2) . . ?
O200 Y1 N53 75.6(2) . . ?
O100 Y1 N53 100.4(2) . . ?
O61 Y1 N53 100.3(2) . . ?
O52 Y1 N53 25.7(2) . . ?
O62 Y1 N53 93.2(2) . . ?
O51 Y1 N53 26.3(2) . . ?
N31 Y1 N53 146.5(2) . . ?
N11 Y1 N53 84.1(2) . . ?
N21 Y1 N53 149.4(2) . . ?
N63 Y1 N53 96.1(2) . . ?
C12 N11 C16 118.2(7) . . ?
C12 N11 Y1 121.5(5) . . ?
C16 N11 Y1 119.9(5) . . ?
N11 C12 C13 124.2(8) . . ?
C12 C13 C14 116.7(8) . . ?
C15 C14 C13 121.1(8) . . ?
C14 C15 C16 118.3(8) . . ?
N11 C16 C15 121.3(8) . . ?
N11 C16 C22 118.1(7) . . ?
C15 C16 C22 120.5(7) . . ?
N21 C22 C23 120.0(7) . . ?
N21 C22 C16 115.5(6) . . ?
C23 C22 C16 124.5(8) . . ?
C26 N21 C22 117.7(6) . . ?
C26 N21 Y1 121.8(5) . . ?
C22 N21 Y1 120.2(5) . . ?
C24 C23 C22 120.4(9) . . ?
C25 C24 C23 120.1(8) . . ?
C24 C25 C26 117.8(8) . . ?
N21 C26 C25 123.7(8) . . ?
N21 C26 C32 115.6(7) . . ?
C25 C26 C32 120.7(7) . . ?
N31 C32 N33 124.7(7) . . ?
N31 C32 C26 115.9(6) . . ?
N33 C32 C26 119.4(7) . . ?
C34 N33 C32 117.1(7) . . ?
N33 C34 C35 120.3(7) . . ?
N33 C34 C300 119.8(9) . . ?
C35 C34 C300 119.9(9) . . ?
N36 C35 C34 119.5(7) . . ?
N36 C35 C350 116.6(8) . . ?
C34 C35 C350 123.8(8) . . ?
C35 N36 N31 119.7(7) . . ?
C32 N31 N36 118.5(7) . . ?
C32 N31 Y1 122.3(5) . . ?
N36 N31 Y1 119.2(5) . . ?
N53 O52 Y1 96.9(5) . . ?
O54 N53 O52 123.0(9) . . ?
O54 N53 O51 121.6(8) . . ?
O52 N53 O51 115.4(7) . . ?
O54 N53 Y1 173.2(7) . . ?
O52 N53 Y1 57.4(4) . . ?
O51 N53 Y1 58.4(4) . . ?
O64 N63 O61 122.5(9) . . ?
O64 N63 O62 122.8(9) . . ?
O61 N63 O62 114.7(6) . . ?
O64 N63 Y1 174.8(7) . . ?
O61 N63 Y1 56.5(4) . . ?
O62 N63 Y1 58.4(4) . . ?
N63 O62 Y1 95.4(5) . . ?
N63 O61 Y1 97.7(5) . . ?
N53 O51 Y1 95.3(4) . . ?
O42 N43 O44 121.8(7) . . ?
O42 N43 O41 119.3(7) . . ?
O44 N43 O41 118.9(7) . . ?

loop_
_geom_bond_atom_site_label_1
_geom_bond_atom_site_label_2
_geom_bond_distance
_geom_bond_site_symmetry_2
_geom_bond_publ_flag
Y1 O200 2.296(6) . ?
Y1 O100 2.323(6) . ?
Y1 O61 2.406(6) . ?
Y1 O52 2.433(6) . ?
Y1 O62 2.447(6) . ?
Y1 O51 2.453(6) . ?
Y1 N31 2.495(7) . ?
Y1 N11 2.493(7) . ?
Y1 N21 2.493(7) . ?
Y1 N63 2.859(7) . ?
Y1 N53 2.868(8) . ?
N11 C12 1.322(10) . ?
N11 C16 1.342(9) . ?
C12 C13 1.370(12) . ?
C13 C14 1.375(13) . ?
C14 C15 1.358(12) . ?
C15 C16 1.394(11) . ?
C16 C22 1.461(11) . ?
C22 N21 1.366(10) . ?
C22 C23 1.391(11) . ?
N21 C26 1.330(10) . ?
C23 C24 1.356(14) . ?
C24 C25 1.353(14) . ?
C25 C26 1.390(11) . ?
C26 C32 1.482(11) . ?
C32 N31 1.318(10) . ?
C32 N33 1.346(10) . ?
N33 C34 1.309(11) . ?
C34 C35 1.422(12) . ?
C34 C300 1.481(12) . ?
C35 N36 1.320(10) . ?
C35 C350 1.491(13) . ?
N36 N31 1.358(9) . ?
O54 N53 1.212(10) . ?
O52 N53 1.254(9) . ?
N53 O51 1.276(9) . ?
N63 O64 1.212(9) . ?
N63 O61 1.255(10) . ?
N63 O62 1.266(10) . ?
N43 O42 1.214(9) . ?
N43 O44 1.253(9) . ?
N43 O41 1.246(9) . ?
